data_1532684
loop_
_publ_author_name
'Boudard, M.'
'Vincent, H.'
'Bordet, P.'
'Audebert, F.'

_publ_section_title
;
 The structure of the Y-phase in the Mg - Ni - Sn system
;
_journal_name_full 'Journal of Alloys Compd.'
_journal_page_first 121
_journal_page_last 128
_journal_volume 372
_journal_year 2004
_chemical_formula_sum 'Mg11.92 Ni2.32 Sn1.76'
_space_group_IT_number 101
_symmetry_space_group_name_Hall 'P 4c -2c'
_symmetry_space_group_name_H-M 'P 42 c m'
_cell_angle_alpha 90
_cell_angle_beta 90
_cell_angle_gamma 90
_cell_formula_units_Z 2
_cell_length_a 9.851
_cell_length_b 9.851
_cell_length_c 6.868
_cell_volume 666.486
_citation_journal_id_ASTM JALCEU
_cod_data_source_file Boudard_JALCEU_2004_1469.cif
_cod_data_source_block Mg11.92Ni2.32Sn1.76
_cod_original_cell_volume 666.4858
_cod_database_code 1532684

loop_
_symmetry_equiv_pos_as_xyz
x,y,z
-y,x,z+1/2
-x,-y,z
y,-x,z+1/2
-x,y,z+1/2
-y,-x,z
x,-y,z+1/2
y,x,z

loop_
_atom_site_label
_atom_site_type_symbol
_atom_site_fract_x
_atom_site_fract_y
_atom_site_fract_z
_atom_site_occupancy
_atom_site_U_iso_or_equiv
Mg5 Mg 0 0 0.073 1 0.0
Mg4 Mg 0.0352 0.3449 0.0449 1 0.0
Mg1 Mg 0.17136 0.17136 0.33355 0.12 0.0
Ni1 Ni 0.30926 0.30926 0.0644 1 0.0
Sn1 Sn 0.17136 0.17136 0.33355 0.88 0.0
Ni2 Ni 0.5 0.5 0.1038 0.12 0.0
Mg2 Mg 0.5 0.5 0.1038 0.88 0.0
Mg6 Mg 0.2254 0.2254 0.7328 1 0.0
Mg3 Mg 0.2384 0.4756 0.3471 0.95 0.0
Ni3 Ni 0.2384 0.4756 0.3471 0.05 0.0
